data_7160492
loop_
_publ_author_name
'Sadhukhan, Juheli'
'Mandal, Pabitra'
'Pramanik, Smritimoy'
'Guria, Subhajit'
'Kabir, Alomgir Shah'
'Das, Debojyoti'
'Adhikari, Susanta Sekhar'

_publ_section_title
;
 Recognition of GC base pairs of B-DNA by coumarin-based
 benzimidazopyrimidines.
;
_journal_issue 18
_journal_name_full 'Organic &amp; biomolecular chemistry'
_journal_page_first 4383
_journal_page_last 4397
_journal_paper_doi 10.1039/d4ob02055c
_journal_volume 23
_journal_year 2025
_chemical_formula_moiety 'C33 H30 N4 O4'
_chemical_formula_sum 'C33 H30 N4 O4'
_chemical_formula_weight 546.61
_space_group_crystal_system triclinic
_space_group_IT_number 2
_space_group_name_Hall '-P 1'
_space_group_name_H-M_alt 'P -1'
_atom_sites_solution_hydrogens geom
_atom_sites_solution_primary iterative
_audit_block_doi 10.5517/ccdc.csd.cc2kw05n
_audit_creation_date 2024-07-29
_audit_creation_method
;
Olex2 1.3-alpha
(compiled 2020.11.12 svn.r5f609507 for OlexSys, GUI svn.r6408)
;
_audit_update_record
;
2024-08-23 deposited with the CCDC.	2025-03-28 downloaded from the CCDC.
;
_cell_angle_alpha 95.812(7)
_cell_angle_beta 91.348(6)
_cell_angle_gamma 93.311(6)
_cell_formula_units_Z 2
_cell_length_a 7.2081(14)
_cell_length_b 10.733(2)
_cell_length_c 18.339(4)
_cell_measurement_reflns_used 9372
_cell_measurement_temperature 300.00
_cell_measurement_theta_max 64.90
_cell_measurement_theta_min 2.42
_cell_volume 1408.5(5)
_computing_cell_refinement 'Bruker SAINT V8.38A (Bruker AXS)'
_computing_data_collection 'Bruker APEX3 ver.2018.7-2(Bruker AXS)'
_computing_data_reduction 'Bruker SAINT V8.38A (Bruker AXS)'
_computing_molecular_graphics 'Olex2 1.3-alpha (Dolomanov et al., 2009)'
_computing_publication_material 'Olex2 1.3-alpha (Dolomanov et al., 2009)'
_computing_structure_refinement 'XL  (Sheldrick, 2008)'
_computing_structure_solution 'olex2.solve 1.3-alpha (Bourhis et al., 2015)'
_diffrn_ambient_temperature 300.00
_diffrn_detector 'CPAD area detector'
_diffrn_detector_area_resol_mean 7.407
_diffrn_detector_type 'Bruker Photon III'
_diffrn_measured_fraction_theta_full 0.998
_diffrn_measured_fraction_theta_max 0.998
_diffrn_measurement_device 'four-circle diffractometer'
_diffrn_measurement_device_type 'Bruker D8 VENTURE'
_diffrn_measurement_method '\w and \f scans'
_diffrn_radiation_collimation '0.5 mm double-pinhole'
_diffrn_radiation_monochromator 'mirror optics'
_diffrn_radiation_probe x-ray
_diffrn_radiation_type 'Cu K\a'
_diffrn_radiation_wavelength 1.54178
_diffrn_reflns_av_R_equivalents 0.0508
_diffrn_reflns_av_unetI/netI 0.0294
_diffrn_reflns_Laue_measured_fraction_full 0.998
_diffrn_reflns_Laue_measured_fraction_max 0.998
_diffrn_reflns_limit_h_max 8
_diffrn_reflns_limit_h_min -7
_diffrn_reflns_limit_k_max 12
_diffrn_reflns_limit_k_min -12
_diffrn_reflns_limit_l_max 21
_diffrn_reflns_limit_l_min -21
_diffrn_reflns_number 47723
_diffrn_reflns_point_group_measured_fraction_full 0.998
_diffrn_reflns_point_group_measured_fraction_max 0.998
_diffrn_reflns_theta_full 65.100
_diffrn_reflns_theta_max 65.100
_diffrn_reflns_theta_min 2.423
_diffrn_source 'microfocus sealed X-ray tube'
_diffrn_source_current 1.2
_diffrn_source_power 0.06
_diffrn_source_type 'Incoatec I\ms Diamond'
_diffrn_source_voltage 50.0
_diffrn_standards_number 0
_exptl_absorpt_coefficient_mu 0.695
_exptl_absorpt_correction_T_max 0.5835
_exptl_absorpt_correction_T_min 0.4954
_exptl_absorpt_correction_type multi-scan
_exptl_absorpt_process_details
;
SADABS-2016/2 (Bruker,2016/2) was used for absorption correction.
wR2(int) was 0.1186 before and 0.0626 after correction.
The Ratio of minimum to maximum transmission is 0.8490.
The \l/2 correction factor is Not present.
;
_exptl_crystal_colour orange
_exptl_crystal_colour_primary orange
_exptl_crystal_density_diffrn 1.289
_exptl_crystal_description block
_exptl_crystal_F_000 576
_exptl_crystal_size_max 0.22
_exptl_crystal_size_mid 0.2
_exptl_crystal_size_min 0.15
_refine_diff_density_max 0.277
_refine_diff_density_min -0.179
_refine_diff_density_rms 0.049
_refine_ls_extinction_coef 0.0052(7)
_refine_ls_extinction_expression Fc^*^=kFc[1+0.001xFc^2^\l^3^/sin(2\q)]^-1/4^
_refine_ls_extinction_method 'SHELXL-2016/6 (Sheldrick 2016)'
_refine_ls_goodness_of_fit_ref 1.045
_refine_ls_hydrogen_treatment constr
_refine_ls_matrix_type full
_refine_ls_number_parameters 383
_refine_ls_number_reflns 4801
_refine_ls_number_restraints 0
_refine_ls_restrained_S_all 1.045
_refine_ls_R_factor_all 0.0566
_refine_ls_R_factor_gt 0.0491
_refine_ls_shift/su_max 0.000
_refine_ls_shift/su_mean 0.000
_refine_ls_structure_factor_coef Fsqd
_refine_ls_weighting_details 'w=1/[\s^2^(Fo^2^)+(0.0806P)^2^+0.2762P] where P=(Fo^2^+2Fc^2^)/3'
_refine_ls_weighting_scheme calc
_refine_ls_wR_factor_gt 0.1362
_refine_ls_wR_factor_ref 0.1386
_reflns_Friedel_coverage 0.000
_reflns_number_gt 4387
_reflns_number_total 4801
_reflns_threshold_expression 'I > 2\s(I)'
_cod_data_source_file d4ob02055c2.cif
_cod_data_source_block nd_3_68_0m_a
_cod_depositor_comments 'Adding full bibliography for 7160492.cif.'
_cod_database_code 7160492
_shelx_shelxl_version_number 2016/6
_shelx_space_group_comment
;
The symmetry employed for this shelxl refinement is uniquely defined
by the following loop, which should always be used as a source of
symmetry information in preference to the above space-group names.
They are only intended as comments.
;
_shelx_estimated_absorpt_t_max 0.903
_shelx_estimated_absorpt_t_min 0.862
_olex2_refinement_description
;
1. Fixed Uiso
 At 1.2 times of:
  All C(H) groups, All C(H,H) groups
 At 1.5 times of:
  All C(H,H,H) groups
2. Uiso/Uaniso restraints and constraints
Uanis(C32) = Uanis(C32A)
Uanis(C33) = Uanis(C33A)
3. Others
 Sof(C32)=Sof(H32C)=Sof(H32D)=Sof(C33)=Sof(H33D)=Sof(H33E)=Sof(H33F)=1-FVAR(1)
 Sof(C32A)=Sof(H32A)=Sof(H32B)=Sof(C33A)=Sof(H33A)=Sof(H33B)=Sof(H33C)=FVAR(1)
4.a Secondary CH2 refined with riding coordinates:
 C14(H14A,H14B), C30(H30A,H30B), C32A(H32A,H32B), C32(H32C,H32D)
4.b Aromatic/amide H refined with riding coordinates:
 C2(H2), C3(H3), C6(H6), C7(H7), C18(H18), C19(H19), C20(H20), C21(H21),
 C24(H24), C25(H25), C27(H27), C28(H28)
4.c Idealised Me refined as rotating group:
 C15(H15A,H15B,H15C), C29(H29A,H29B,H29C), C31(H31A,H31B,H31C), C33A(H33A,H33B,
 H33C), C33(H33D,H33E,H33F)
;
_olex2_submission_special_instructions 'No special instructions were received'

loop_
_space_group_symop_operation_xyz
'x, y, z'
'-x, -y, -z'

loop_
_atom_site_label
_atom_site_type_symbol
_atom_site_fract_x
_atom_site_fract_y
_atom_site_fract_z
_atom_site_U_iso_or_equiv
_atom_site_adp_type
_atom_site_occupancy
_atom_site_site_symmetry_order
_atom_site_calc_flag
_atom_site_refinement_flags_posn
_atom_site_refinement_flags_adp
_atom_site_refinement_flags_occupancy
_atom_site_disorder_assembly
_atom_site_disorder_group
O1 O 0.63972(15) 0.11141(11) 0.17359(7) 0.0619(3) Uani 1 1 d . . . . .
O2 O 0.81148(16) 0.25338(13) 0.24354(7) 0.0663(3) Uani 1 1 d . . . . .
O3 O 0.6908(2) 0.47325(14) 0.17158(7) 0.0759(4) Uani 1 1 d . . . . .
O4 O 0.91757(17) 0.53393(14) 0.25574(7) 0.0706(4) Uani 1 1 d . . . . .
N1 N 0.36154(17) 0.38078(12) 0.35122(7) 0.0518(3) Uani 1 1 d . . . . .
N2 N 0.48157(16) 0.58616(12) 0.40193(7) 0.0471(3) Uani 1 1 d . . . . .
N3 N 0.23839(17) 0.49121(12) 0.45597(7) 0.0526(3) Uani 1 1 d . . . . .
N4 N 0.3131(3) -0.2186(2) 0.02179(13) 0.1000(7) Uani 1 1 d . . . . .
C1 C 0.3114(3) -0.11505(19) 0.07171(12) 0.0745(6) Uani 1 1 d . . . . .
C2 C 0.1419(3) -0.0690(2) 0.09848(13) 0.0793(6) Uani 1 1 d . . . . .
H2 H 0.029582 -0.110899 0.082340 0.095 Uiso 1 1 calc R U . . .
C3 C 0.1416(3) 0.03567(19) 0.14749(11) 0.0690(5) Uani 1 1 d . . . . .
H3 H 0.028484 0.063723 0.163648 0.083 Uiso 1 1 calc R U . . .
C4 C 0.3056(2) 0.10175(16) 0.17403(9) 0.0567(4) Uani 1 1 d . . . . .
C5 C 0.4715(2) 0.05398(16) 0.14872(10) 0.0571(4) Uani 1 1 d . . . . .
C6 C 0.4777(3) -0.04969(18) 0.09874(11) 0.0680(5) Uani 1 1 d . . . . .
H6 H 0.591495 -0.076713 0.082755 0.082 Uiso 1 1 calc R U . . .
C7 C 0.3177(2) 0.21224(15) 0.22381(9) 0.0544(4) Uani 1 1 d . . . . .
H7 H 0.208621 0.245158 0.241121 0.065 Uiso 1 1 calc R U . . .
C8 C 0.4827(2) 0.27136(15) 0.24694(9) 0.0521(4) Uani 1 1 d . . . . .
C9 C 0.6551(2) 0.21760(16) 0.22350(9) 0.0549(4) Uani 1 1 d . . . . .
C10 C 0.4882(2) 0.38468(15) 0.30085(9) 0.0502(4) Uani 1 1 d . . . . .
C11 C 0.6186(2) 0.48978(15) 0.29769(9) 0.0505(4) Uani 1 1 d . . . . .
C12 C 0.6147(2) 0.59118(15) 0.34989(8) 0.0483(4) Uani 1 1 d . . . . .
C13 C 0.7446(2) 0.49653(16) 0.23457(10) 0.0586(4) Uani 1 1 d . . . . .
C14 C 1.0495(4) 0.5536(3) 0.19951(15) 0.1131(10) Uani 1 1 d . . . . .
H14A H 1.103114 0.475002 0.183376 0.136 Uiso 1 1 calc R U . . .
H14B H 0.986649 0.582726 0.157647 0.136 Uiso 1 1 calc R U . . .
C15 C 1.1939(3) 0.6445(3) 0.22727(16) 0.1053(9) Uani 1 1 d . . . . .
H15A H 1.289858 0.648270 0.191995 0.158 Uiso 1 1 calc R U . . .
H15B H 1.245189 0.620756 0.272274 0.158 Uiso 1 1 calc R U . . .
H15C H 1.143462 0.725272 0.236149 0.158 Uiso 1 1 calc R U . . .
C16 C 0.3555(2) 0.47996(14) 0.40234(9) 0.0479(3) Uani 1 1 d . . . . .
C17 C 0.2843(2) 0.60808(15) 0.49265(8) 0.0496(4) Uani 1 1 d . . . . .
C18 C 0.2011(2) 0.66623(17) 0.55427(9) 0.0565(4) Uani 1 1 d . . . . .
H18 H 0.103257 0.625908 0.576516 0.068 Uiso 1 1 calc R U . . .
C19 C 0.2685(2) 0.78451(18) 0.58071(10) 0.0613(4) Uani 1 1 d . . . . .
H19 H 0.215654 0.824591 0.621801 0.074 Uiso 1 1 calc R U . . .
C20 C 0.4150(2) 0.84674(18) 0.54753(10) 0.0634(4) Uani 1 1 d . . . . .
H20 H 0.455294 0.927622 0.566601 0.076 Uiso 1 1 calc R U . . .
C21 C 0.5006(2) 0.79139(16) 0.48757(10) 0.0580(4) Uani 1 1 d . . . . .
H21 H 0.598649 0.832522 0.465900 0.070 Uiso 1 1 calc R U . . .
C22 C 0.4338(2) 0.67086(15) 0.46078(8) 0.0481(4) Uani 1 1 d . . . . .
C23 C 0.7406(2) 0.70588(15) 0.35288(9) 0.0502(4) Uani 1 1 d . . . . .
C24 C 0.7165(2) 0.79568(17) 0.30516(10) 0.0583(4) Uani 1 1 d . . . . .
H24 H 0.618800 0.785250 0.270653 0.070 Uiso 1 1 calc R U . . .
C25 C 0.8378(3) 0.90134(17) 0.30859(10) 0.0642(5) Uani 1 1 d . . . . .
H25 H 0.819833 0.961544 0.276453 0.077 Uiso 1 1 calc R U . . .
C26 C 0.9849(2) 0.91867(17) 0.35894(10) 0.0621(4) Uani 1 1 d . . . . .
C27 C 1.0056(2) 0.82838(18) 0.40689(11) 0.0647(5) Uani 1 1 d . . . . .
H27 H 1.103086 0.838955 0.441507 0.078 Uiso 1 1 calc R U . . .
C28 C 0.8855(2) 0.72324(17) 0.40467(10) 0.0599(4) Uani 1 1 d . . . . .
H28 H 0.901677 0.664246 0.437730 0.072 Uiso 1 1 calc R U . . .
C29 C 1.1219(3) 1.0310(2) 0.36145(15) 0.0900(7) Uani 1 1 d . . . . .
H29A H 1.238587 1.004772 0.343023 0.135 Uiso 1 1 calc R U . . .
H29B H 1.139712 1.068137 0.411160 0.135 Uiso 1 1 calc R U . . .
H29C H 1.074652 1.091388 0.331756 0.135 Uiso 1 1 calc R U . . .
C30 C 0.4885(3) -0.2667(2) -0.00461(13) 0.0877(7) Uani 1 1 d . . . . .
H30A H 0.574133 -0.197076 -0.013295 0.105 Uiso 1 1 calc R U . . .
H30B H 0.465468 -0.318809 -0.050686 0.105 Uiso 1 1 calc R U . . .
C31 C 0.5737(4) -0.3421(3) 0.05033(16) 0.1050(8) Uani 1 1 d . . . . .
H31A H 0.683102 -0.378051 0.030610 0.157 Uiso 1 1 calc R U . . .
H31B H 0.485956 -0.407908 0.061178 0.157 Uiso 1 1 calc R U . . .
H31C H 0.606809 -0.288651 0.094453 0.157 Uiso 1 1 calc R U . . .
C32A C 0.1622(12) -0.2489(7) -0.0338(4) 0.0780(8) Uani 0.313(4) 1 d . . P A 1
H32A H 0.081958 -0.179862 -0.036211 0.094 Uiso 0.313(4) 1 calc R U P A 1
H32B H 0.210108 -0.271938 -0.082011 0.094 Uiso 0.313(4) 1 calc R U P A 1
C33A C 0.0665(14) -0.3563(11) -0.0043(5) 0.0994(11) Uani 0.313(4) 1 d . . P A 1
H33A H -0.035269 -0.388558 -0.036872 0.149 Uiso 0.313(4) 1 calc R U P A 1
H33B H 0.019973 -0.330017 0.043030 0.149 Uiso 0.313(4) 1 calc R U P A 1
H33C H 0.151943 -0.420648 0.000113 0.149 Uiso 0.313(4) 1 calc R U P A 1
C32 C 0.1388(5) -0.3066(3) 0.0089(2) 0.0780(8) Uani 0.687(4) 1 d . . P A 2
H32C H 0.172470 -0.392382 -0.002943 0.094 Uiso 0.687(4) 1 calc R U P A 2
H32D H 0.065003 -0.303023 0.052546 0.094 Uiso 0.687(4) 1 calc R U P A 2
C33 C 0.0292(6) -0.2633(4) -0.0546(2) 0.0994(11) Uani 0.687(4) 1 d . . P A 2
H33D H 0.104762 -0.265348 -0.097079 0.149 Uiso 0.687(4) 1 calc R U P A 2
H33E H -0.006085 -0.179215 -0.041705 0.149 Uiso 0.687(4) 1 calc R U P A 2
H33F H -0.080330 -0.317988 -0.065196 0.149 Uiso 0.687(4) 1 calc R U P A 2

loop_
_atom_site_aniso_label
_atom_site_aniso_U_11
_atom_site_aniso_U_22
_atom_site_aniso_U_33
_atom_site_aniso_U_23
_atom_site_aniso_U_13
_atom_site_aniso_U_12
O1 0.0541(6) 0.0609(7) 0.0693(7) -0.0048(6) 0.0077(5) 0.0090(5)
O2 0.0513(7) 0.0752(8) 0.0714(8) 0.0009(6) 0.0033(5) 0.0050(6)
O3 0.0890(9) 0.0880(10) 0.0509(7) 0.0107(6) 0.0057(6) -0.0007(7)
O4 0.0586(7) 0.0848(9) 0.0666(8) 0.0032(6) 0.0192(6) -0.0107(6)
N1 0.0501(7) 0.0469(7) 0.0583(8) 0.0046(6) 0.0073(6) 0.0014(5)
N2 0.0437(6) 0.0473(7) 0.0502(7) 0.0054(5) 0.0026(5) -0.0003(5)
N3 0.0492(7) 0.0507(7) 0.0578(8) 0.0050(6) 0.0085(6) -0.0006(5)
N4 0.0853(12) 0.0866(13) 0.1177(16) -0.0461(12) -0.0155(11) 0.0239(10)
C1 0.0755(12) 0.0654(12) 0.0789(13) -0.0157(10) -0.0056(10) 0.0152(9)
C2 0.0650(11) 0.0742(13) 0.0928(15) -0.0207(11) -0.0052(10) 0.0077(9)
C3 0.0571(10) 0.0682(11) 0.0785(12) -0.0110(9) 0.0026(8) 0.0087(8)
C4 0.0576(9) 0.0536(9) 0.0585(10) 0.0005(7) 0.0048(7) 0.0070(7)
C5 0.0561(9) 0.0562(10) 0.0592(10) 0.0036(8) 0.0043(7) 0.0075(7)
C6 0.0659(11) 0.0633(11) 0.0734(12) -0.0079(9) 0.0059(9) 0.0164(8)
C7 0.0535(9) 0.0519(9) 0.0583(9) 0.0041(7) 0.0083(7) 0.0068(7)
C8 0.0545(9) 0.0492(9) 0.0535(9) 0.0068(7) 0.0070(7) 0.0045(7)
C9 0.0563(9) 0.0555(9) 0.0539(9) 0.0071(7) 0.0068(7) 0.0066(7)
C10 0.0482(8) 0.0492(8) 0.0539(9) 0.0069(7) 0.0024(6) 0.0044(6)
C11 0.0491(8) 0.0518(9) 0.0513(8) 0.0089(7) 0.0033(6) 0.0025(6)
C12 0.0434(7) 0.0516(9) 0.0508(8) 0.0118(7) -0.0001(6) 0.0002(6)
C13 0.0640(10) 0.0558(10) 0.0569(10) 0.0103(8) 0.0092(8) 0.0005(8)
C14 0.0978(17) 0.139(2) 0.0954(17) -0.0077(16) 0.0516(14) -0.0359(16)
C15 0.0706(13) 0.139(2) 0.1076(19) 0.0310(17) 0.0194(13) -0.0171(14)
C16 0.0450(7) 0.0445(8) 0.0546(9) 0.0074(6) 0.0023(6) 0.0000(6)
C17 0.0462(8) 0.0513(9) 0.0513(8) 0.0064(7) 0.0000(6) 0.0032(6)
C18 0.0531(9) 0.0646(10) 0.0521(9) 0.0064(8) 0.0045(7) 0.0042(7)
C19 0.0622(10) 0.0673(11) 0.0527(9) -0.0032(8) 0.0006(7) 0.0065(8)
C20 0.0647(10) 0.0587(10) 0.0633(10) -0.0064(8) -0.0049(8) -0.0021(8)
C21 0.0528(9) 0.0563(10) 0.0625(10) 0.0002(8) 0.0001(7) -0.0057(7)
C22 0.0445(7) 0.0500(8) 0.0496(8) 0.0050(7) -0.0007(6) 0.0019(6)
C23 0.0461(8) 0.0530(9) 0.0516(8) 0.0084(7) 0.0038(6) -0.0012(6)
C24 0.0567(9) 0.0591(10) 0.0594(10) 0.0141(8) -0.0062(7) -0.0036(7)
C25 0.0670(10) 0.0575(10) 0.0700(11) 0.0206(8) 0.0013(8) -0.0043(8)
C26 0.0528(9) 0.0610(10) 0.0721(11) 0.0097(9) 0.0078(8) -0.0071(7)
C27 0.0508(9) 0.0720(11) 0.0703(11) 0.0114(9) -0.0068(8) -0.0082(8)
C28 0.0545(9) 0.0648(10) 0.0617(10) 0.0191(8) -0.0055(7) -0.0053(7)
C29 0.0721(13) 0.0791(14) 0.1168(19) 0.0165(13) 0.0042(12) -0.0238(11)
C30 0.1027(16) 0.0763(14) 0.0813(14) -0.0155(11) 0.0032(12) 0.0217(12)
C31 0.119(2) 0.0865(17) 0.111(2) 0.0047(15) 0.0026(16) 0.0290(15)
C32A 0.0892(19) 0.0643(19) 0.076(2) -0.0130(13) -0.0048(17) 0.0036(15)
C33A 0.096(2) 0.125(3) 0.075(2) -0.0006(19) 0.0036(18) 0.008(2)
C32 0.0892(19) 0.0643(19) 0.076(2) -0.0130(13) -0.0048(17) 0.0036(15)
C33 0.096(2) 0.125(3) 0.075(2) -0.0006(19) 0.0036(18) 0.008(2)

loop_
_atom_type_symbol
_atom_type_description
_atom_type_scat_dispersion_real
_atom_type_scat_dispersion_imag
_atom_type_scat_source
C C 0.0181 0.0091 'International Tables Vol C Tables 4.2.6.8 and 6.1.1.4'
H H 0.0000 0.0000 'International Tables Vol C Tables 4.2.6.8 and 6.1.1.4'
N N 0.0311 0.0180 'International Tables Vol C Tables 4.2.6.8 and 6.1.1.4'
O O 0.0492 0.0322 'International Tables Vol C Tables 4.2.6.8 and 6.1.1.4'

loop_
_geom_angle_atom_site_label_1
_geom_angle_atom_site_label_2
_geom_angle_atom_site_label_3
_geom_angle
_geom_angle_site_symmetry_1
_geom_angle_site_symmetry_3
_geom_angle_publ_flag
C5 O1 C9 122.88(12) . . ?
C13 O4 C14 117.70(17) . . ?
C10 N1 C16 118.34(13) . . ?
C12 N2 C16 121.15(13) . . ?
C12 N2 C22 132.98(13) . . ?
C22 N2 C16 105.87(12) . . ?
C16 N3 C17 104.86(13) . . ?
C1 N4 C30 121.17(19) . . ?
C1 N4 C32A 121.3(3) . . ?
C1 N4 C32 119.6(2) . . ?
C30 N4 C32A 111.0(3) . . ?
C30 N4 C32 117.1(2) . . ?
N4 C1 C2 121.49(19) . . ?
N4 C1 C6 121.21(18) . . ?
C6 C1 C2 117.30(17) . . ?
C1 C2 H2 119.5 . . ?
C3 C2 C1 121.06(18) . . ?
C3 C2 H2 119.5 . . ?
C2 C3 H3 119.0 . . ?
C2 C3 C4 122.04(17) . . ?
C4 C3 H3 119.0 . . ?
C3 C4 C5 116.43(16) . . ?
C3 C4 C7 125.70(15) . . ?
C5 C4 C7 117.87(16) . . ?
O1 C5 C4 120.25(15) . . ?
C6 C5 O1 116.46(15) . . ?
C6 C5 C4 123.29(17) . . ?
C1 C6 H6 120.1 . . ?
C5 C6 C1 119.86(17) . . ?
C5 C6 H6 120.1 . . ?
C4 C7 H7 118.9 . . ?
C8 C7 C4 122.20(15) . . ?
C8 C7 H7 118.9 . . ?
C7 C8 C9 119.68(15) . . ?
C7 C8 C10 120.14(14) . . ?
C9 C8 C10 119.99(14) . . ?
O1 C9 C8 116.96(14) . . ?
O2 C9 O1 115.48(14) . . ?
O2 C9 C8 127.55(16) . . ?
N1 C10 C8 114.19(14) . . ?
N1 C10 C11 122.92(14) . . ?
C11 C10 C8 122.88(14) . . ?
C10 C11 C13 120.92(14) . . ?
C12 C11 C10 119.27(14) . . ?
C12 C11 C13 119.51(14) . . ?
N2 C12 C11 117.23(13) . . ?
N2 C12 C23 117.90(14) . . ?
C11 C12 C23 124.86(14) . . ?
O3 C13 O4 124.77(16) . . ?
O3 C13 C11 122.74(16) . . ?
O4 C13 C11 112.47(14) . . ?
O4 C14 H14A 109.6 . . ?
O4 C14 H14B 109.6 . . ?
H14A C14 H14B 108.2 . . ?
C15 C14 O4 110.1(2) . . ?
C15 C14 H14A 109.6 . . ?
C15 C14 H14B 109.6 . . ?
C14 C15 H15A 109.5 . . ?
C14 C15 H15B 109.5 . . ?
C14 C15 H15C 109.5 . . ?
H15A C15 H15B 109.5 . . ?
H15A C15 H15C 109.5 . . ?
H15B C15 H15C 109.5 . . ?
N1 C16 N2 121.08(13) . . ?
N3 C16 N1 126.05(14) . . ?
N3 C16 N2 112.87(13) . . ?
N3 C17 C18 128.02(15) . . ?
N3 C17 C22 112.19(13) . . ?
C18 C17 C22 119.79(15) . . ?
C17 C18 H18 121.1 . . ?
C19 C18 C17 117.76(16) . . ?
C19 C18 H18 121.1 . . ?
C18 C19 H19 119.1 . . ?
C18 C19 C20 121.77(16) . . ?
C20 C19 H19 119.1 . . ?
C19 C20 H20 119.2 . . ?
C21 C20 C19 121.69(17) . . ?
C21 C20 H20 119.2 . . ?
C20 C21 H21 121.6 . . ?
C20 C21 C22 116.84(16) . . ?
C22 C21 H21 121.6 . . ?
N2 C22 C17 104.21(13) . . ?
C21 C22 N2 133.65(15) . . ?
C21 C22 C17 122.13(15) . . ?
C24 C23 C12 121.37(14) . . ?
C24 C23 C28 119.38(15) . . ?
C28 C23 C12 119.25(14) . . ?
C23 C24 H24 119.9 . . ?
C23 C24 C25 120.15(16) . . ?
C25 C24 H24 119.9 . . ?
C24 C25 H25 119.5 . . ?
C26 C25 C24 121.10(17) . . ?
C26 C25 H25 119.5 . . ?
C25 C26 C27 117.95(16) . . ?
C25 C26 C29 121.62(19) . . ?
C27 C26 C29 120.42(18) . . ?
C26 C27 H27 119.1 . . ?
C28 C27 C26 121.75(16) . . ?
C28 C27 H27 119.1 . . ?
C23 C28 H28 120.2 . . ?
C27 C28 C23 119.66(16) . . ?
C27 C28 H28 120.2 . . ?
C26 C29 H29A 109.5 . . ?
C26 C29 H29B 109.5 . . ?
C26 C29 H29C 109.5 . . ?
H29A C29 H29B 109.5 . . ?
H29A C29 H29C 109.5 . . ?
H29B C29 H29C 109.5 . . ?
N4 C30 H30A 109.5 . . ?
N4 C30 H30B 109.5 . . ?
N4 C30 C31 110.6(2) . . ?
H30A C30 H30B 108.1 . . ?
C31 C30 H30A 109.5 . . ?
C31 C30 H30B 109.5 . . ?
C30 C31 H31A 109.5 . . ?
C30 C31 H31B 109.5 . . ?
C30 C31 H31C 109.5 . . ?
H31A C31 H31B 109.5 . . ?
H31A C31 H31C 109.5 . . ?
H31B C31 H31C 109.5 . . ?
N4 C32A H32A 111.7 . . ?
N4 C32A H32B 111.7 . . ?
H32A C32A H32B 109.5 . . ?
C33A C32A N4 100.3(7) . . ?
C33A C32A H32A 111.7 . . ?
C33A C32A H32B 111.7 . . ?
C32A C33A H33A 109.5 . . ?
C32A C33A H33B 109.5 . . ?
C32A C33A H33C 109.5 . . ?
H33A C33A H33B 109.5 . . ?
H33A C33A H33C 109.5 . . ?
H33B C33A H33C 109.5 . . ?
N4 C32 H32C 110.3 . . ?
N4 C32 H32D 110.3 . . ?
H32C C32 H32D 108.6 . . ?
C33 C32 N4 107.0(3) . . ?
C33 C32 H32C 110.3 . . ?
C33 C32 H32D 110.3 . . ?
C32 C33 H33D 109.5 . . ?
C32 C33 H33E 109.5 . . ?
C32 C33 H33F 109.5 . . ?
H33D C33 H33E 109.5 . . ?
H33D C33 H33F 109.5 . . ?
H33E C33 H33F 109.5 . . ?

loop_
_geom_bond_atom_site_label_1
_geom_bond_atom_site_label_2
_geom_bond_distance
_geom_bond_site_symmetry_2
_geom_bond_publ_flag
O1 C5 1.374(2) . ?
O1 C9 1.385(2) . ?
O2 C9 1.206(2) . ?
O3 C13 1.207(2) . ?
O4 C13 1.324(2) . ?
O4 C14 1.442(2) . ?
N1 C10 1.316(2) . ?
N1 C16 1.349(2) . ?
N2 C12 1.3719(19) . ?
N2 C16 1.4167(19) . ?
N2 C22 1.4017(19) . ?
N3 C16 1.312(2) . ?
N3 C17 1.381(2) . ?
N4 C1 1.367(3) . ?
N4 C30 1.467(3) . ?
N4 C32A 1.472(8) . ?
N4 C32 1.527(4) . ?
C1 C2 1.424(3) . ?
C1 C6 1.406(3) . ?
C2 H2 0.9300 . ?
C2 C3 1.366(3) . ?
C3 H3 0.9300 . ?
C3 C4 1.394(2) . ?
C4 C5 1.399(2) . ?
C4 C7 1.419(2) . ?
C5 C6 1.372(2) . ?
C6 H6 0.9300 . ?
C7 H7 0.9300 . ?
C7 C8 1.353(2) . ?
C8 C9 1.456(2) . ?
C8 C10 1.486(2) . ?
C10 C11 1.433(2) . ?
C11 C12 1.377(2) . ?
C11 C13 1.493(2) . ?
C12 C23 1.482(2) . ?
C14 H14A 0.9700 . ?
C14 H14B 0.9700 . ?
C14 C15 1.432(4) . ?
C15 H15A 0.9600 . ?
C15 H15B 0.9600 . ?
C15 H15C 0.9600 . ?
C17 C18 1.400(2) . ?
C17 C22 1.408(2) . ?
C18 H18 0.9300 . ?
C18 C19 1.370(3) . ?
C19 H19 0.9300 . ?
C19 C20 1.401(3) . ?
C20 H20 0.9300 . ?
C20 C21 1.373(3) . ?
C21 H21 0.9300 . ?
C21 C22 1.391(2) . ?
C23 C24 1.381(2) . ?
C23 C28 1.387(2) . ?
C24 H24 0.9300 . ?
C24 C25 1.387(2) . ?
C25 H25 0.9300 . ?
C25 C26 1.381(3) . ?
C26 C27 1.385(3) . ?
C26 C29 1.510(3) . ?
C27 H27 0.9300 . ?
C27 C28 1.378(2) . ?
C28 H28 0.9300 . ?
C29 H29A 0.9600 . ?
C29 H29B 0.9600 . ?
C29 H29C 0.9600 . ?
C30 H30A 0.9700 . ?
C30 H30B 0.9700 . ?
C30 C31 1.497(4) . ?
C31 H31A 0.9600 . ?
C31 H31B 0.9600 . ?
C31 H31C 0.9600 . ?
C32A H32A 0.9700 . ?
C32A H32B 0.9700 . ?
C32A C33A 1.466(14) . ?
C33A H33A 0.9600 . ?
C33A H33B 0.9600 . ?
C33A H33C 0.9600 . ?
C32 H32C 0.9700 . ?
C32 H32D 0.9700 . ?
C32 C33 1.518(6) . ?
C33 H33D 0.9600 . ?
C33 H33E 0.9600 . ?
C33 H33F 0.9600 . ?

loop_
_geom_torsion_atom_site_label_1
_geom_torsion_atom_site_label_2
_geom_torsion_atom_site_label_3
_geom_torsion_atom_site_label_4
_geom_torsion
_geom_torsion_site_symmetry_1
_geom_torsion_site_symmetry_2
_geom_torsion_site_symmetry_3
_geom_torsion_site_symmetry_4
_geom_torsion_publ_flag
O1 C5 C6 C1 178.82(18) . . . . ?
N1 C10 C11 C12 1.0(2) . . . . ?
N1 C10 C11 C13 -172.65(15) . . . . ?
N2 C12 C23 C24 -102.95(18) . . . . ?
N2 C12 C23 C28 77.11(19) . . . . ?
N3 C17 C18 C19 -178.85(16) . . . . ?
N3 C17 C22 N2 -0.62(17) . . . . ?
N3 C17 C22 C21 178.34(14) . . . . ?
N4 C1 C2 C3 -179.0(2) . . . . ?
N4 C1 C6 C5 179.9(2) . . . . ?
C1 N4 C30 C31 79.5(3) . . . . ?
C1 N4 C32A C33A -106.8(6) . . . . ?
C1 N4 C32 C33 92.8(3) . . . . ?
C1 C2 C3 C4 -0.5(4) . . . . ?
C2 C1 C6 C5 -0.1(3) . . . . ?
C2 C3 C4 C5 -1.0(3) . . . . ?
C2 C3 C4 C7 178.8(2) . . . . ?
C3 C4 C5 O1 -178.27(16) . . . . ?
C3 C4 C5 C6 2.0(3) . . . . ?
C3 C4 C7 C8 -179.82(18) . . . . ?
C4 C5 C6 C1 -1.5(3) . . . . ?
C4 C7 C8 C9 -3.2(3) . . . . ?
C4 C7 C8 C10 -178.16(15) . . . . ?
C5 O1 C9 O2 175.89(15) . . . . ?
C5 O1 C9 C8 -2.8(2) . . . . ?
C5 C4 C7 C8 0.0(3) . . . . ?
C6 C1 C2 C3 1.1(3) . . . . ?
C7 C4 C5 O1 1.9(3) . . . . ?
C7 C4 C5 C6 -177.81(17) . . . . ?
C7 C8 C9 O1 4.6(2) . . . . ?
C7 C8 C9 O2 -173.92(17) . . . . ?
C7 C8 C10 N1 36.8(2) . . . . ?
C7 C8 C10 C11 -142.42(16) . . . . ?
C8 C10 C11 C12 -179.88(14) . . . . ?
C8 C10 C11 C13 6.5(2) . . . . ?
C9 O1 C5 C4 -0.4(3) . . . . ?
C9 O1 C5 C6 179.32(16) . . . . ?
C9 C8 C10 N1 -138.09(16) . . . . ?
C9 C8 C10 C11 42.7(2) . . . . ?
C10 N1 C16 N2 0.2(2) . . . . ?
C10 N1 C16 N3 179.85(15) . . . . ?
C10 C8 C9 O1 179.49(14) . . . . ?
C10 C8 C9 O2 1.0(3) . . . . ?
C10 C11 C12 N2 -1.1(2) . . . . ?
C10 C11 C12 C23 -179.71(14) . . . . ?
C10 C11 C13 O3 46.1(2) . . . . ?
C10 C11 C13 O4 -135.76(16) . . . . ?
C11 C12 C23 C24 75.6(2) . . . . ?
C11 C12 C23 C28 -104.33(19) . . . . ?
C12 N2 C16 N1 -0.5(2) . . . . ?
C12 N2 C16 N3 179.84(13) . . . . ?
C12 N2 C22 C17 180.00(15) . . . . ?
C12 N2 C22 C21 1.2(3) . . . . ?
C12 C11 C13 O3 -127.52(19) . . . . ?
C12 C11 C13 O4 50.7(2) . . . . ?
C12 C23 C24 C25 -179.18(16) . . . . ?
C12 C23 C28 C27 178.68(16) . . . . ?
C13 O4 C14 C15 153.1(2) . . . . ?
C13 C11 C12 N2 172.55(14) . . . . ?
C13 C11 C12 C23 -6.0(2) . . . . ?
C14 O4 C13 O3 2.9(3) . . . . ?
C14 O4 C13 C11 -175.3(2) . . . . ?
C16 N1 C10 C8 -179.71(13) . . . . ?
C16 N1 C10 C11 -0.5(2) . . . . ?
C16 N2 C12 C11 0.9(2) . . . . ?
C16 N2 C12 C23 179.62(13) . . . . ?
C16 N2 C22 C17 0.85(15) . . . . ?
C16 N2 C22 C21 -177.93(17) . . . . ?
C16 N3 C17 C18 179.78(15) . . . . ?
C16 N3 C17 C22 0.09(17) . . . . ?
C17 N3 C16 N1 -179.13(15) . . . . ?
C17 N3 C16 N2 0.50(17) . . . . ?
C17 C18 C19 C20 0.4(3) . . . . ?
C18 C17 C22 N2 179.66(13) . . . . ?
C18 C17 C22 C21 -1.4(2) . . . . ?
C18 C19 C20 C21 -1.2(3) . . . . ?
C19 C20 C21 C22 0.6(3) . . . . ?
C20 C21 C22 N2 179.23(16) . . . . ?
C20 C21 C22 C17 0.6(2) . . . . ?
C22 N2 C12 C11 -178.09(14) . . . . ?
C22 N2 C12 C23 0.6(2) . . . . ?
C22 N2 C16 N1 178.76(13) . . . . ?
C22 N2 C16 N3 -0.89(17) . . . . ?
C22 C17 C18 C19 0.8(2) . . . . ?
C23 C24 C25 C26 0.5(3) . . . . ?
C24 C23 C28 C27 -1.3(3) . . . . ?
C24 C25 C26 C27 -1.2(3) . . . . ?
C24 C25 C26 C29 177.77(19) . . . . ?
C25 C26 C27 C28 0.7(3) . . . . ?
C26 C27 C28 C23 0.5(3) . . . . ?
C28 C23 C24 C25 0.8(3) . . . . ?
C29 C26 C27 C28 -178.30(19) . . . . ?
C30 N4 C1 C2 -179.0(2) . . . . ?
C30 N4 C1 C6 1.0(4) . . . . ?
C30 N4 C32A C33A 101.4(6) . . . . ?
C30 N4 C32 C33 -103.6(3) . . . . ?
C32A N4 C1 C2 32.1(5) . . . . ?
C32A N4 C1 C6 -147.9(4) . . . . ?
C32A N4 C30 C31 -128.7(4) . . . . ?
C32 N4 C1 C2 -16.1(4) . . . . ?
C32 N4 C1 C6 163.9(3) . . . . ?
C32 N4 C30 C31 -83.8(3) . . . . ?
